data_8106081
loop_
_publ_author_name
'Zhen, Zhiqiang'

_publ_section_title
;
 Crystal structure of
 2,6-bis(3-(pyrazin-2-yl)-1H-1,2,4-triazol-5-yl)pyridine --
 1-ethyl-3-methyl-1H-imidazol-3-ium bromide (1/1), C23H22N13Br
;
_journal_issue 1
_journal_name_full 'Zeitschrift f\"ur Kristallographie - New Crystal Structures'
_journal_page_first 151
_journal_page_last 152
_journal_paper_doi 10.1515/ncrs-2017-0247
_journal_volume 233
_journal_year 2018
_chemical_formula_moiety 'Br, C17 H11 N11, C6 H11 N2'
_chemical_formula_sum 'C23 H22 Br N13'
_chemical_formula_weight 560.44
_space_group_crystal_system triclinic
_space_group_IT_number 2
_space_group_name_Hall '-P 1'
_space_group_name_H-M_alt 'P -1'
_atom_sites_solution_hydrogens geom
_atom_sites_solution_primary dual
_cell_angle_alpha 105.186(7)
_cell_angle_beta 90.030(7)
_cell_angle_gamma 102.228(7)
_cell_formula_units_Z 2
_cell_length_a 9.255(6)
_cell_length_b 9.819(6)
_cell_length_c 14.497(9)
_cell_measurement_reflns_used 2253
_cell_measurement_temperature 296(2)
_cell_measurement_theta_max 27.7684
_cell_measurement_theta_min 2.5132
_cell_volume 1240.4(13)
_computing_cell_refinement 'SAINT v7.34A (Bruker, 200?)'
_computing_data_reduction 'SAINT v7.34A (Bruker, 200?)'
_computing_molecular_graphics 'Olex2 (Dolomanov et al., 2009)'
_computing_publication_material 'Olex2 (Dolomanov et al., 2009)'
_computing_structure_refinement 'ShelXL (Sheldrick, 2015)'
_computing_structure_solution 'ShelXT (Sheldrick, 2015)'
_diffrn_ambient_temperature 296.15
_diffrn_measured_fraction_theta_full 0.994
_diffrn_measured_fraction_theta_max 0.994
_diffrn_measurement_device_type 'CCD area detector'
_diffrn_measurement_method 'phi and omega scans'
_diffrn_radiation_monochromator graphite
_diffrn_radiation_type MoK\a
_diffrn_radiation_wavelength 0.71073
_diffrn_reflns_av_R_equivalents 0.0289
_diffrn_reflns_av_unetI/netI 0.0474
_diffrn_reflns_Laue_measured_fraction_full 0.994
_diffrn_reflns_Laue_measured_fraction_max 0.994
_diffrn_reflns_limit_h_max 11
_diffrn_reflns_limit_h_min -11
_diffrn_reflns_limit_k_max 11
_diffrn_reflns_limit_k_min -11
_diffrn_reflns_limit_l_max 17
_diffrn_reflns_limit_l_min -17
_diffrn_reflns_number 9517
_diffrn_reflns_point_group_measured_fraction_full 0.994
_diffrn_reflns_point_group_measured_fraction_max 0.994
_diffrn_reflns_theta_full 25.242
_diffrn_reflns_theta_max 25.498
_diffrn_reflns_theta_min 2.293
_exptl_absorpt_coefficient_mu 1.698
_exptl_absorpt_correction_T_max 0.6810
_exptl_absorpt_correction_T_min 0.5579
_exptl_absorpt_correction_type none
_exptl_crystal_colour colorless
_exptl_crystal_density_diffrn 1.501
_exptl_crystal_density_meas .
_exptl_crystal_density_method 'not measured'
_exptl_crystal_description block
_exptl_crystal_F_000 572
_exptl_crystal_size_max 0.389
_exptl_crystal_size_mid 0.287
_exptl_crystal_size_min 0.245
_refine_diff_density_max 0.330
_refine_diff_density_min -0.354
_refine_diff_density_rms 0.057
_refine_ls_extinction_coef .
_refine_ls_extinction_method none
_refine_ls_goodness_of_fit_ref 1.014
_refine_ls_hydrogen_treatment constr
_refine_ls_matrix_type full
_refine_ls_number_parameters 336
_refine_ls_number_reflns 4573
_refine_ls_number_restraints 0
_refine_ls_restrained_S_all 1.014
_refine_ls_R_factor_all 0.0720
_refine_ls_R_factor_gt 0.0434
_refine_ls_shift/su_max 0.000
_refine_ls_shift/su_mean 0.000
_refine_ls_structure_factor_coef Fsqd
_refine_ls_weighting_details 'w=1/[\s^2^(Fo^2^)+(0.0487P)^2^+0.6344P] where P=(Fo^2^+2Fc^2^)/3'
_refine_ls_weighting_scheme calc
_refine_ls_wR_factor_gt 0.0980
_refine_ls_wR_factor_ref 0.1116
_reflns_Friedel_coverage 0.000
_reflns_Friedel_fraction_full .
_reflns_Friedel_fraction_max .
_reflns_number_gt 3195
_reflns_number_total 4573
_reflns_threshold_expression 'I > 2\s(I)'
_cod_data_source_file suppl_ncrs-2017-0247_suppl.cif
_cod_data_source_block a
_cod_original_cell_volume 1240.3(13)
_cod_database_code 8106081
_shelx_space_group_comment
;
The symmetry employed for this shelxl refinement is uniquely defined
by the following loop, which should always be used as a source of
symmetry information in preference to the above space-group names.
They are only intended as comments.
;
_shelx_estimated_absorpt_t_max 0.681
_shelx_estimated_absorpt_t_min 0.558
_olex2_refinement_description
;
1. Fixed Uiso
 At 1.2 times of:
  All C(H) groups, All C(H,H) groups, All N(H) groups
 At 1.5 times of:
  All C(H,H,H) groups
2.a Secondary CH2 refined with riding coordinates:
 C22(H22A,H22B)
2.b Aromatic/amide H refined with riding coordinates:
 N4(H4), N7(H7), C1(H1), C2(H2), C3(H3), C8(H8), C9(H9), C10(H10), C15(H15),
 C16(H16), C17(H17), C19(H19), C20(H20), C21(H21)
2.c Idealised Me refined as rotating group:
 C18(H18A,H18B,H18C), C23(H23A,H23B,H23C)
;
_olex2_submission_special_instructions 'No special instructions were received'

loop_
_space_group_symop_operation_xyz
'x, y, z'
'-x, -y, -z'

loop_
_atom_site_label
_atom_site_type_symbol
_atom_site_fract_x
_atom_site_fract_y
_atom_site_fract_z
_atom_site_U_iso_or_equiv
_atom_site_adp_type
_atom_site_occupancy
_atom_site_site_symmetry_order
_atom_site_calc_flag
_atom_site_refinement_flags_posn
_atom_site_refinement_flags_adp
_atom_site_refinement_flags_occupancy
_atom_site_disorder_assembly
_atom_site_disorder_group
Br1 Br 0.47395(4) 0.68049(4) 0.21109(3) 0.06059(17) Uani 1 1 d . . . . .
N1 N -0.2932(3) 0.0298(3) 0.0604(2) 0.0517(8) Uani 1 1 d . . . . .
N2 N -0.1704(3) -0.2133(3) 0.0437(2) 0.0496(7) Uani 1 1 d . . . . .
N3 N 0.1201(3) -0.1724(3) 0.12495(19) 0.0410(7) Uani 1 1 d . . . . .
N4 N 0.2548(3) -0.1032(3) 0.16850(18) 0.0392(6) Uani 1 1 d . . . . .
H4 H 0.3240 -0.1454 0.1773 0.047 Uiso 1 1 calc R . . . .
N5 N 0.1412(3) 0.0703(3) 0.17074(19) 0.0397(6) Uani 1 1 d . . . . .
N6 N 0.5105(3) 0.0884(3) 0.26530(18) 0.0378(6) Uani 1 1 d . . . . .
N7 N 0.7481(3) -0.0255(3) 0.30755(19) 0.0414(7) Uani 1 1 d . . . . .
H7 H 0.6738 -0.0910 0.2778 0.050 Uiso 1 1 calc R . . . .
N8 N 0.8762(3) -0.0523(3) 0.3361(2) 0.0419(7) Uani 1 1 d . . . . .
N9 N 0.8822(3) 0.1882(3) 0.37685(19) 0.0414(7) Uani 1 1 d . . . . .
N10 N 1.1749(3) 0.0078(3) 0.4161(2) 0.0526(8) Uani 1 1 d . . . . .
N11 N 1.3006(4) 0.2918(4) 0.5201(3) 0.0671(10) Uani 1 1 d . . . . .
N12 N 0.8398(3) 0.4689(3) 0.1154(2) 0.0529(8) Uani 1 1 d . . . . .
N13 N 1.0036(3) 0.5720(3) 0.2308(2) 0.0482(7) Uani 1 1 d . . . . .
C1 C -0.3065(4) -0.2217(4) 0.0081(3) 0.0602(11) Uani 1 1 d . . . . .
H1 H -0.3631 -0.3121 -0.0238 0.072 Uiso 1 1 calc R . . . .
C2 C -0.3662(4) -0.1023(4) 0.0167(3) 0.0570(10) Uani 1 1 d . . . . .
H2 H -0.4617 -0.1153 -0.0093 0.068 Uiso 1 1 calc R . . . .
C3 C -0.1573(4) 0.0394(4) 0.0961(2) 0.0452(8) Uani 1 1 d . . . . .
H3 H -0.1014 0.1303 0.1279 0.054 Uiso 1 1 calc R . . . .
C4 C -0.0954(3) -0.0801(4) 0.0880(2) 0.0378(8) Uani 1 1 d . . . . .
C5 C 0.0560(3) -0.0618(3) 0.1283(2) 0.0351(7) Uani 1 1 d . . . . .
C6 C 0.2656(3) 0.0399(3) 0.1960(2) 0.0369(7) Uani 1 1 d . . . . .
C7 C 0.3976(3) 0.1443(3) 0.2452(2) 0.0376(8) Uani 1 1 d . . . . .
C8 C 0.4026(4) 0.2913(4) 0.2697(3) 0.0543(10) Uani 1 1 d . . . . .
H8 H 0.3230 0.3264 0.2536 0.065 Uiso 1 1 calc R . . . .
C9 C 0.5268(4) 0.3836(4) 0.3180(3) 0.0623(11) Uani 1 1 d . . . . .
H9 H 0.5323 0.4828 0.3360 0.075 Uiso 1 1 calc R . . . .
C10 C 0.6446(4) 0.3295(4) 0.3401(3) 0.0543(10) Uani 1 1 d . . . . .
H10 H 0.7302 0.3907 0.3730 0.065 Uiso 1 1 calc R . . . .
C11 C 0.6307(3) 0.1805(3) 0.3115(2) 0.0393(8) Uani 1 1 d . . . . .
C12 C 0.7527(3) 0.1163(3) 0.3318(2) 0.0375(7) Uani 1 1 d . . . . .
C13 C 0.9532(3) 0.0802(3) 0.3774(2) 0.0388(8) Uani 1 1 d . . . . .
C14 C 1.1036(3) 0.1141(4) 0.4236(2) 0.0388(8) Uani 1 1 d . . . . .
C15 C 1.1676(4) 0.2540(4) 0.4739(3) 0.0560(10) Uani 1 1 d . . . . .
H15 H 1.1153 0.3257 0.4758 0.067 Uiso 1 1 calc R . . . .
C16 C 1.3703(4) 0.1851(5) 0.5121(3) 0.0610(11) Uani 1 1 d . . . . .
H16 H 1.4636 0.2051 0.5428 0.073 Uiso 1 1 calc R . . . .
C17 C 1.3101(4) 0.0470(5) 0.4605(3) 0.0597(10) Uani 1 1 d . . . . .
H17 H 1.3654 -0.0231 0.4558 0.072 Uiso 1 1 calc R . . . .
C18 C 0.6987(5) 0.4217(5) 0.0584(4) 0.0842(15) Uani 1 1 d . . . . .
H18A H 0.6295 0.4761 0.0898 0.126 Uiso 1 1 calc GR . . . .
H18B H 0.6601 0.3206 0.0519 0.126 Uiso 1 1 calc GR . . . .
H18C H 0.7140 0.4373 -0.0039 0.126 Uiso 1 1 calc GR . . . .
C19 C 0.8664(4) 0.5619(4) 0.1998(3) 0.0549(10) Uani 1 1 d . . . . .
H19 H 0.7996 0.6128 0.2326 0.066 Uiso 1 1 calc R . . . .
C20 C 1.0667(4) 0.4815(4) 0.1616(3) 0.0528(9) Uani 1 1 d . . . . .
H20 H 1.1629 0.4681 0.1643 0.063 Uiso 1 1 calc R . . . .
C21 C 0.9651(4) 0.4168(4) 0.0901(3) 0.0528(9) Uani 1 1 d . . . . .
H21 H 0.9764 0.3492 0.0337 0.063 Uiso 1 1 calc R . . . .
C22 C 1.0777(5) 0.6655(4) 0.3220(3) 0.0679(12) Uani 1 1 d . . . . .
H22A H 1.0106 0.7215 0.3566 0.081 Uiso 1 1 calc R . . . .
H22B H 1.1637 0.7324 0.3092 0.081 Uiso 1 1 calc R . . . .
C23 C 1.1253(5) 0.5791(5) 0.3822(3) 0.0817(14) Uani 1 1 d . . . . .
H23A H 1.0414 0.5084 0.3913 0.123 Uiso 1 1 calc GR . . . .
H23B H 1.1658 0.6422 0.4432 0.123 Uiso 1 1 calc GR . . . .
H23C H 1.1992 0.5311 0.3508 0.123 Uiso 1 1 calc GR . . . .

loop_
_atom_site_aniso_label
_atom_site_aniso_U_11
_atom_site_aniso_U_22
_atom_site_aniso_U_33
_atom_site_aniso_U_23
_atom_site_aniso_U_13
_atom_site_aniso_U_12
Br1 0.0520(3) 0.0473(2) 0.0840(3) 0.0184(2) -0.0122(2) 0.01327(17)
N1 0.0425(17) 0.059(2) 0.064(2) 0.0242(17) 0.0038(15) 0.0233(15)
N2 0.0375(16) 0.0448(17) 0.067(2) 0.0142(15) -0.0048(15) 0.0102(13)
N3 0.0385(15) 0.0376(15) 0.0475(17) 0.0098(13) -0.0067(13) 0.0115(12)
N4 0.0382(15) 0.0360(15) 0.0449(17) 0.0088(13) -0.0086(13) 0.0138(12)
N5 0.0378(15) 0.0398(16) 0.0436(16) 0.0113(13) -0.0020(13) 0.0131(12)
N6 0.0376(15) 0.0355(15) 0.0416(16) 0.0093(12) -0.0025(12) 0.0122(12)
N7 0.0352(15) 0.0391(16) 0.0480(17) 0.0093(13) -0.0057(13) 0.0071(12)
N8 0.0342(15) 0.0411(16) 0.0515(18) 0.0107(14) -0.0027(13) 0.0125(13)
N9 0.0385(16) 0.0386(15) 0.0471(17) 0.0109(13) -0.0050(13) 0.0093(12)
N10 0.0416(17) 0.0505(18) 0.064(2) 0.0078(15) -0.0063(15) 0.0158(14)
N11 0.052(2) 0.053(2) 0.086(3) 0.0095(18) -0.0234(18) 0.0019(16)
N12 0.0487(19) 0.0430(17) 0.065(2) 0.0120(16) -0.0021(16) 0.0089(14)
N13 0.060(2) 0.0352(16) 0.0478(18) 0.0082(14) 0.0007(15) 0.0115(14)
C1 0.040(2) 0.051(2) 0.086(3) 0.020(2) -0.011(2) 0.0024(17)
C2 0.0315(19) 0.068(3) 0.080(3) 0.033(2) -0.0001(19) 0.0138(19)
C3 0.043(2) 0.046(2) 0.052(2) 0.0181(17) 0.0018(17) 0.0140(16)
C4 0.0365(18) 0.044(2) 0.0383(19) 0.0175(16) 0.0046(15) 0.0130(15)
C5 0.0374(18) 0.0350(18) 0.0350(18) 0.0119(15) 0.0005(14) 0.0093(14)
C6 0.0391(18) 0.0381(19) 0.0364(19) 0.0111(15) 0.0006(15) 0.0135(14)
C7 0.0360(18) 0.0378(18) 0.0405(19) 0.0114(15) -0.0035(15) 0.0102(14)
C8 0.053(2) 0.041(2) 0.070(3) 0.0109(19) -0.0142(19) 0.0192(18)
C9 0.063(3) 0.0325(19) 0.089(3) 0.011(2) -0.019(2) 0.0123(18)
C10 0.047(2) 0.039(2) 0.073(3) 0.0120(19) -0.0173(19) 0.0055(16)
C11 0.0366(18) 0.043(2) 0.0392(19) 0.0108(16) -0.0030(15) 0.0100(15)
C12 0.0369(18) 0.0353(18) 0.0396(19) 0.0099(15) -0.0031(15) 0.0069(14)
C13 0.0375(18) 0.0388(19) 0.041(2) 0.0092(15) 0.0034(15) 0.0118(15)
C14 0.0345(18) 0.0414(19) 0.041(2) 0.0110(16) 0.0003(15) 0.0094(15)
C15 0.047(2) 0.047(2) 0.074(3) 0.015(2) -0.010(2) 0.0132(17)
C16 0.040(2) 0.072(3) 0.068(3) 0.017(2) -0.0133(19) 0.007(2)
C17 0.046(2) 0.068(3) 0.068(3) 0.014(2) -0.007(2) 0.024(2)
C18 0.056(3) 0.080(3) 0.108(4) 0.014(3) -0.028(3) 0.010(2)
C19 0.058(2) 0.049(2) 0.062(3) 0.014(2) 0.012(2) 0.0213(19)
C20 0.055(2) 0.045(2) 0.057(2) 0.0035(19) -0.0004(19) 0.0218(18)
C21 0.058(2) 0.043(2) 0.055(2) 0.0053(18) 0.004(2) 0.0170(18)
C22 0.087(3) 0.050(2) 0.058(3) 0.004(2) -0.004(2) 0.008(2)
C23 0.095(4) 0.093(4) 0.059(3) 0.012(3) -0.005(3) 0.035(3)

loop_
_atom_type_symbol
_atom_type_description
_atom_type_scat_dispersion_real
_atom_type_scat_dispersion_imag
_atom_type_scat_source
C C 0.0033 0.0016 'International Tables Vol C Tables 4.2.6.8 and 6.1.1.4'
H H 0.0000 0.0000 'International Tables Vol C Tables 4.2.6.8 and 6.1.1.4'
N N 0.0061 0.0033 'International Tables Vol C Tables 4.2.6.8 and 6.1.1.4'
Br Br -0.2901 2.4595 'International Tables Vol C Tables 4.2.6.8 and 6.1.1.4'

loop_
_geom_angle_atom_site_label_1
_geom_angle_atom_site_label_2
_geom_angle_atom_site_label_3
_geom_angle
_geom_angle_site_symmetry_1
_geom_angle_site_symmetry_3
C2 N1 C3 115.2(3) . .
C4 N2 C1 115.2(3) . .
C5 N3 N4 101.5(2) . .
N3 N4 H4 124.6 . .
C6 N4 N3 110.8(2) . .
C6 N4 H4 124.6 . .
C6 N5 C5 103.0(3) . .
C11 N6 C7 117.3(3) . .
N8 N7 H7 124.5 . .
C12 N7 H7 124.5 . .
C12 N7 N8 110.9(3) . .
C13 N8 N7 101.7(2) . .
C12 N9 C13 102.6(3) . .
C14 N10 C17 115.4(3) . .
C16 N11 C15 115.0(3) . .
C19 N12 C18 126.2(4) . .
C19 N12 C21 108.7(3) . .
C21 N12 C18 125.0(3) . .
C19 N13 C20 107.9(3) . .
C19 N13 C22 126.4(3) . .
C20 N13 C22 125.6(3) . .
N2 C1 H1 118.5 . .
N2 C1 C2 122.9(4) . .
C2 C1 H1 118.5 . .
N1 C2 C1 122.4(3) . .
N1 C2 H2 118.8 . .
C1 C2 H2 118.8 . .
N1 C3 H3 118.5 . .
N1 C3 C4 123.0(3) . .
C4 C3 H3 118.5 . .
N2 C4 C3 121.3(3) . .
N2 C4 C5 118.4(3) . .
C3 C4 C5 120.3(3) . .
N3 C5 N5 114.9(3) . .
N3 C5 C4 123.1(3) . .
N5 C5 C4 121.9(3) . .
N4 C6 C7 123.9(3) . .
N5 C6 N4 109.7(3) . .
N5 C6 C7 126.3(3) . .
N6 C7 C6 116.0(3) . .
N6 C7 C8 123.0(3) . .
C8 C7 C6 121.0(3) . .
C7 C8 H8 120.7 . .
C9 C8 C7 118.5(3) . .
C9 C8 H8 120.7 . .
C8 C9 H9 120.1 . .
C8 C9 C10 119.8(3) . .
C10 C9 H9 120.1 . .
C9 C10 H10 121.1 . .
C9 C10 C11 117.8(3) . .
C11 C10 H10 121.1 . .
N6 C11 C10 123.5(3) . .
N6 C11 C12 116.1(3) . .
C10 C11 C12 120.4(3) . .
N7 C12 C11 124.2(3) . .
N9 C12 N7 109.8(3) . .
N9 C12 C11 126.0(3) . .
N8 C13 N9 115.0(3) . .
N8 C13 C14 124.6(3) . .
N9 C13 C14 120.4(3) . .
N10 C14 C13 119.0(3) . .
N10 C14 C15 121.0(3) . .
C15 C14 C13 120.0(3) . .
N11 C15 C14 123.4(3) . .
N11 C15 H15 118.3 . .
C14 C15 H15 118.3 . .
N11 C16 H16 118.8 . .
N11 C16 C17 122.3(3) . .
C17 C16 H16 118.8 . .
N10 C17 C16 122.9(4) . .
N10 C17 H17 118.6 . .
C16 C17 H17 118.6 . .
N12 C18 H18A 109.5 . .
N12 C18 H18B 109.5 . .
N12 C18 H18C 109.5 . .
H18A C18 H18B 109.5 . .
H18A C18 H18C 109.5 . .
H18B C18 H18C 109.5 . .
N12 C19 N13 109.0(3) . .
N12 C19 H19 125.5 . .
N13 C19 H19 125.5 . .
N13 C20 H20 126.3 . .
C21 C20 N13 107.5(3) . .
C21 C20 H20 126.3 . .
N12 C21 H21 126.6 . .
C20 C21 N12 106.9(3) . .
C20 C21 H21 126.6 . .
N13 C22 H22A 109.4 . .
N13 C22 H22B 109.4 . .
N13 C22 C23 111.4(3) . .
H22A C22 H22B 108.0 . .
C23 C22 H22A 109.4 . .
C23 C22 H22B 109.4 . .
C22 C23 H23A 109.5 . .
C22 C23 H23B 109.5 . .
C22 C23 H23C 109.5 . .
H23A C23 H23B 109.5 . .
H23A C23 H23C 109.5 . .
H23B C23 H23C 109.5 . .

loop_
_geom_bond_atom_site_label_1
_geom_bond_atom_site_label_2
_geom_bond_distance
_geom_bond_site_symmetry_2
N1 C2 1.319(5) .
N1 C3 1.335(4) .
N2 C1 1.339(4) .
N2 C4 1.334(4) .
N3 N4 1.353(4) .
N3 C5 1.334(4) .
N4 H4 0.8600 .
N4 C6 1.338(4) .
N5 C5 1.353(4) .
N5 C6 1.323(4) .
N6 C7 1.343(4) .
N6 C11 1.327(4) .
N7 H7 0.8600 .
N7 N8 1.354(4) .
N7 C12 1.335(4) .
N8 C13 1.326(4) .
N9 C12 1.327(4) .
N9 C13 1.363(4) .
N10 C14 1.331(4) .
N10 C17 1.339(4) .
N11 C15 1.332(5) .
N11 C16 1.322(5) .
N12 C18 1.464(5) .
N12 C19 1.308(5) .
N12 C21 1.376(4) .
N13 C19 1.322(5) .
N13 C20 1.375(4) .
N13 C22 1.468(5) .
C1 H1 0.9300 .
C1 C2 1.376(5) .
C2 H2 0.9300 .
C3 H3 0.9300 .
C3 C4 1.390(4) .
C4 C5 1.475(4) .
C6 C7 1.461(4) .
C7 C8 1.384(5) .
C8 H8 0.9300 .
C8 C9 1.363(5) .
C9 H9 0.9300 .
C9 C10 1.381(5) .
C10 H10 0.9300 .
C10 C11 1.389(5) .
C11 C12 1.468(4) .
C13 C14 1.477(4) .
C14 C15 1.378(5) .
C15 H15 0.9300 .
C16 H16 0.9300 .
C16 C17 1.363(5) .
C17 H17 0.9300 .
C18 H18A 0.9600 .
C18 H18B 0.9600 .
C18 H18C 0.9600 .
C19 H19 0.9300 .
C20 H20 0.9300 .
C20 C21 1.328(5) .
C21 H21 0.9300 .
C22 H22A 0.9700 .
C22 H22B 0.9700 .
C22 C23 1.490(6) .
C23 H23A 0.9600 .
C23 H23B 0.9600 .
C23 H23C 0.9600 .

loop_
_geom_hbond_atom_site_label_D
_geom_hbond_atom_site_label_H
_geom_hbond_atom_site_label_A
_geom_hbond_distance_DH
_geom_hbond_distance_HA
_geom_hbond_distance_DA
_geom_hbond_angle_DHA
_geom_hbond_site_symmetry_A
N4 H4 Br1 0.86 2.55 3.394(3) 165.3 1_545
N7 H7 Br1 0.86 2.55 3.392(3) 167.1 1_545

loop_
_geom_torsion_atom_site_label_1
_geom_torsion_atom_site_label_2
_geom_torsion_atom_site_label_3
_geom_torsion_atom_site_label_4
_geom_torsion
_geom_torsion_site_symmetry_1
_geom_torsion_site_symmetry_2
_geom_torsion_site_symmetry_3
_geom_torsion_site_symmetry_4
N1 C3 C4 N2 -0.4(5) . . . .
N1 C3 C4 C5 179.4(3) . . . .
N2 C1 C2 N1 0.3(7) . . . .
N2 C4 C5 N3 -2.0(5) . . . .
N2 C4 C5 N5 177.3(3) . . . .
N3 N4 C6 N5 -0.9(4) . . . .
N3 N4 C6 C7 179.9(3) . . . .
N4 N3 C5 N5 -0.1(4) . . . .
N4 N3 C5 C4 179.2(3) . . . .
N4 C6 C7 N6 -2.1(5) . . . .
N4 C6 C7 C8 178.5(3) . . . .
N5 C6 C7 N6 178.8(3) . . . .
N5 C6 C7 C8 -0.6(5) . . . .
N6 C7 C8 C9 -1.2(6) . . . .
N6 C11 C12 N7 -0.6(5) . . . .
N6 C11 C12 N9 179.9(3) . . . .
N7 N8 C13 N9 0.1(4) . . . .
N7 N8 C13 C14 178.8(3) . . . .
N8 N7 C12 N9 0.0(4) . . . .
N8 N7 C12 C11 -179.6(3) . . . .
N8 C13 C14 N10 6.9(5) . . . .
N8 C13 C14 C15 -172.7(3) . . . .
N9 C13 C14 N10 -174.5(3) . . . .
N9 C13 C14 C15 6.0(5) . . . .
N10 C14 C15 N11 -1.9(6) . . . .
N11 C16 C17 N10 -1.8(7) . . . .
N13 C20 C21 N12 0.5(4) . . . .
C1 N2 C4 C3 0.4(5) . . . .
C1 N2 C4 C5 -179.4(3) . . . .
C2 N1 C3 C4 0.3(5) . . . .
C3 N1 C2 C1 -0.2(6) . . . .
C3 C4 C5 N3 178.2(3) . . . .
C3 C4 C5 N5 -2.5(5) . . . .
C4 N2 C1 C2 -0.4(6) . . . .
C5 N3 N4 C6 0.6(3) . . . .
C5 N5 C6 N4 0.8(3) . . . .
C5 N5 C6 C7 180.0(3) . . . .
C6 N5 C5 N3 -0.4(4) . . . .
C6 N5 C5 C4 -179.7(3) . . . .
C6 C7 C8 C9 178.1(4) . . . .
C7 N6 C11 C10 0.4(5) . . . .
C7 N6 C11 C12 -179.5(3) . . . .
C7 C8 C9 C10 0.9(6) . . . .
C8 C9 C10 C11 0.0(6) . . . .
C9 C10 C11 N6 -0.7(6) . . . .
C9 C10 C11 C12 179.2(4) . . . .
C10 C11 C12 N7 179.5(3) . . . .
C10 C11 C12 N9 0.0(5) . . . .
C11 N6 C7 C6 -178.8(3) . . . .
C11 N6 C7 C8 0.6(5) . . . .
C12 N7 N8 C13 0.0(3) . . . .
C12 N9 C13 N8 -0.1(4) . . . .
C12 N9 C13 C14 -178.9(3) . . . .
C13 N9 C12 N7 0.1(4) . . . .
C13 N9 C12 C11 179.6(3) . . . .
C13 C14 C15 N11 177.6(4) . . . .
C14 N10 C17 C16 1.7(6) . . . .
C15 N11 C16 C17 0.0(6) . . . .
C16 N11 C15 C14 1.8(6) . . . .
C17 N10 C14 C13 -179.5(3) . . . .
C17 N10 C14 C15 0.1(5) . . . .
C18 N12 C19 N13 176.9(4) . . . .
C18 N12 C21 C20 -177.4(4) . . . .
C19 N12 C21 C20 0.0(4) . . . .
C19 N13 C20 C21 -0.8(4) . . . .
C19 N13 C22 C23 120.0(4) . . . .
C20 N13 C19 N12 0.7(4) . . . .
C20 N13 C22 C23 -61.6(5) . . . .
C21 N12 C19 N13 -0.4(4) . . . .
C22 N13 C19 N12 179.3(3) . . . .
C22 N13 C20 C21 -179.4(3) . . . .
